data_7250522
loop_
_publ_author_name
'Beccaria, Roberta'
'Pizzi, Andrea'
'Chakalov, Edem R.'
'Resnati, Giuseppe'
'Tolstoy, Peter'

_publ_section_title
;
 Proton Delocalization in Short Hydrogen Bonds Assembling HSeO4-- Anions
 into Supramolecular Adducts
;
_journal_name_full 'Physical Chemistry Chemical Physics'
_journal_paper_doi 10.1039/D5CP01211B
_journal_year 2025
_chemical_formula_moiety 'H O4 Se, C5 H5 N'
_chemical_formula_sum 'C5 H6 N O4 Se'
_chemical_formula_weight 223.07
_space_group_crystal_system monoclinic
_space_group_IT_number 15
_space_group_name_Hall '-I 2ya'
_space_group_name_H-M_alt 'I 1 2/a 1'
_atom_sites_solution_hydrogens mixed
_atom_sites_solution_primary dual
_audit_creation_date 2025-01-16
_audit_creation_method
;
Olex2 1.5
(compiled 2023.08.24 svn.re1ec1418 for OlexSys, GUI svn.r6817)
;
_audit_update_record
;
2025-01-17 deposited with the CCDC.	2025-06-06 downloaded from the CCDC.
;
_cell_angle_alpha 90
_cell_angle_beta 118.2924(19)
_cell_angle_gamma 90
_cell_formula_units_Z 8
_cell_length_a 16.7423(2)
_cell_length_b 5.11409(7)
_cell_length_c 18.4872(3)
_cell_measurement_reflns_used 9204
_cell_measurement_temperature 99.99(10)
_cell_measurement_theta_max 76.4310
_cell_measurement_theta_min 5.4240
_cell_volume 1393.81(4)
_computing_cell_refinement 'CrysAlisPro 1.171.43.121a (Rigaku OD, 2024)'
_computing_data_collection 'CrysAlisPro 1.171.43.121a (Rigaku OD, 2024)'
_computing_data_reduction 'CrysAlisPro 1.171.43.121a (Rigaku OD, 2024)'
_computing_molecular_graphics 'Olex2 1.5 (Dolomanov et al., 2009)'
_computing_publication_material 'Olex2 1.5 (Dolomanov et al., 2009)'
_computing_structure_refinement 'SHELXL 2018/3 (Sheldrick, 2015)'
_computing_structure_solution 'SHELXT 2014/4 (Sheldrick, 2014)'
_diffrn_ambient_environment N~2~
_diffrn_ambient_temperature 99.99(10)
_diffrn_detector 'Hybrid Pixel Array Detector'
_diffrn_detector_area_resol_mean 10.0000
_diffrn_detector_type HyPix
_diffrn_measured_fraction_theta_full 0.999
_diffrn_measured_fraction_theta_max 0.948
_diffrn_measurement_details
;
List of Runs (angles in degrees, time in seconds):

  # Type    Start    End  Width  t~exp~   \w     \q     \k     \f   Frames
#--------------------------------------------------------------------------
  1  \w    -48.00 -20.00   0.50    0.05    --  -91.75  45.00 150.00   56
  2  \w    -67.00 -20.00   0.50    0.05    --  -91.75  61.00 120.00   94
  3  \w    -46.00 -20.00   0.50    0.05    --  -91.75  45.00-150.00   52
  4  \w    -25.00  28.00   0.50    0.05    --  -47.37  15.00-119.00  106
  5  \w     25.00 120.00   0.50    0.05    --   47.37  77.00 -60.00  190
  6  \w     25.00 120.00   0.50    0.05    --   47.37  77.00 -60.00  190
  7  \w     35.00 120.00   0.50    0.05    --   47.37  38.00 -60.00  170
  8  \w     34.00 123.00   0.50    0.05    --   47.37  15.00-119.00  178
  9  \w    -27.00  27.00   0.50    0.05    --   47.37 -19.00 -60.00  108
 10  \w    -27.00  24.00   0.50    0.05    --   47.37 -15.00  70.00  102
 11  \w     92.00 128.00   0.50    0.05    --  105.82  15.00-119.00   72
 12  \w     92.00 178.00   0.50    0.05    --  105.82  15.00-119.00  172
 13  \w     40.00  66.00   0.50    0.05    --  105.82 -61.00 -60.00   52
 14  \w     38.00  69.00   0.50    0.05    --  105.82 -61.00 -90.00   62
 15  \w     34.00  66.00   0.50    0.05    --  105.82 -61.00-180.00   64
 16  \w     35.00  70.00   0.50    0.05    --  105.82 -61.00 -30.00   70
 17  \w     33.00  68.00   0.50    0.05    --  105.82 -61.00 120.00   70
 18  \w     33.00  71.00   0.50    0.05    --  105.82 -61.00   0.00   76
 19  \w     34.00  60.00   0.50    0.05    --  105.82 -95.00 -60.00   52
 20  \w     38.00  64.00   0.50    0.05    --  105.82-125.00 -60.00   52
 21  \w     79.00 112.00   0.50    0.05    --  105.82-125.00 -60.00   66
 22  \w     80.00 105.00   0.50    0.05    --  105.82 -95.00 -60.00   50
 23  \w     34.00  80.00   0.50    0.05    --  105.82 -95.00 -90.00   92
 24  \w     34.00  93.00   0.50    0.05    --   47.37-125.00-120.00  118
 25  \w   -120.00 -25.00   0.50    0.05    --  -47.37 -77.00   0.00  190
 26  \w   -120.00 -25.00   0.50    0.05    --  -47.37 -77.00   0.00  190
 27  \w   -122.00 -34.00   0.50    0.05    --  -47.37 -15.00  70.00  176
 28  \w    -94.00 -69.00   0.50    0.05    --  -91.75 -77.00  30.00   50
 29  \w    -97.00 -70.00   0.50    0.05    --  -91.75 -77.00  60.00   54
 30  \w   -104.00 -70.00   0.50    0.05    --  -91.75 -77.00   0.00   68
 31  \w    -96.00 -70.00   0.50    0.05    --  -91.75 -77.00 -60.00   52
 32  \w    -99.00 -69.00   0.50    0.05    --  -91.75 -77.00 -30.00   60
 33  \w   -101.00 -69.00   0.50    0.05    --  -91.75 -76.00  13.07   64
 34  \w   -163.00 -74.00   0.50    0.05    --  -91.75 -65.00  34.48  178
 35  \w   -163.00-114.00   0.50    0.05    --  -91.75 -77.00  30.00   98
 36  \w   -158.00-133.00   0.50    0.05    --  -91.75 -76.00  13.07   50
 37  \w   -112.00 -76.00   0.50    0.05    --  -91.75 -63.00  20.88   72
 38  \w   -101.00 -75.00   0.50    0.05    --  -91.75 -62.00  23.96   52
 39  \w   -101.00 -74.00   0.50    0.05    --  -91.75 -63.00 -34.41   54
 40  \w   -112.00 -76.00   0.50    0.05    --  -91.75 -63.00 -95.33   72
 41  \w   -124.00 -74.00   0.50    0.05    --  -91.75 -64.00 -58.18  100
 42  \w   -101.00 -75.00   0.50    0.05    --  -91.75 -62.00 -28.51   52
 43  \w   -162.00-125.00   0.50    0.05    --  -91.75 -60.00  10.00   74
 44  \w   -159.00-133.00   0.50    0.05    --  -91.75 -63.00  20.88   52
 45  \w   -119.00 -76.00   0.50    0.05    --  -91.75 -60.00  10.00   86
 46  \w   -162.00 -76.00   0.50    0.05    --  -91.75 -58.00 -48.88  172
 47  \w   -161.00 -75.00   0.50    0.05    --  -91.75 -61.00 -93.30  172
 48  \w   -125.00 -76.00   0.50    0.05    --  -91.75 -60.00 -70.90   98
 49  \w   -163.00-115.00   0.50    0.05    --  -91.75 -62.00 -28.51   96
 50  \w   -143.00-117.00   0.50    0.05    --  -91.75 -45.00  30.00   52
 51  \w   -114.00 -79.00   0.50    0.05    --  -91.75 -45.00  30.00   70
 52  \w   -166.00 -78.00   0.50    0.05    --  -91.75 -15.00  70.00  176
;
_diffrn_measurement_device 'four-circle diffractometer'
_diffrn_measurement_device_type 'XtaLAB Synergy, Dualflex, HyPix'
_diffrn_measurement_method '\w scans'
_diffrn_orient_matrix_type 'CrysAlisPro convention (1999,Acta A55,543-557)'
_diffrn_orient_matrix_UB_11 0.0988943000
_diffrn_orient_matrix_UB_12 0.0530410000
_diffrn_orient_matrix_UB_13 0.0649921000
_diffrn_orient_matrix_UB_21 0.0300732000
_diffrn_orient_matrix_UB_22 -0.0248325000
_diffrn_orient_matrix_UB_23 -0.0666075000
_diffrn_orient_matrix_UB_31 -0.0152659000
_diffrn_orient_matrix_UB_32 0.2954905000
_diffrn_orient_matrix_UB_33 -0.0172678000
_diffrn_radiation_monochromator mirror
_diffrn_radiation_probe x-ray
_diffrn_radiation_type 'Cu K\a'
_diffrn_radiation_wavelength 1.54184
_diffrn_reflns_av_R_equivalents 0.0321
_diffrn_reflns_av_unetI/netI 0.0150
_diffrn_reflns_Laue_measured_fraction_full 0.999
_diffrn_reflns_Laue_measured_fraction_max 0.948
_diffrn_reflns_limit_h_max 21
_diffrn_reflns_limit_h_min -20
_diffrn_reflns_limit_k_max 6
_diffrn_reflns_limit_k_min -5
_diffrn_reflns_limit_l_max 22
_diffrn_reflns_limit_l_min -22
_diffrn_reflns_number 11468
_diffrn_reflns_point_group_measured_fraction_full 0.999
_diffrn_reflns_point_group_measured_fraction_max 0.948
_diffrn_reflns_theta_full 67.684
_diffrn_reflns_theta_max 76.549
_diffrn_reflns_theta_min 5.435
_diffrn_source 'micro-focus sealed X-ray tube'
_diffrn_source_type 'PhotonJet (Cu) X-ray Source'
_exptl_absorpt_coefficient_mu 7.084
_exptl_absorpt_correction_T_max 1.00000
_exptl_absorpt_correction_T_min 0.36711
_exptl_absorpt_correction_type multi-scan
_exptl_absorpt_process_details
;
CrysAlisPro 1.171.43.121a (Rigaku Oxford Diffraction, 2024)
Empirical absorption correction using spherical harmonics,
implemented in SCALE3 ABSPACK scaling algorithm.
;
_exptl_crystal_colour 'clear whiteish'
_exptl_crystal_colour_lustre clear
_exptl_crystal_colour_modifier whiteish
_exptl_crystal_density_diffrn 2.126
_exptl_crystal_description block
_exptl_crystal_F_000 872
_exptl_crystal_size_max 0.2
_exptl_crystal_size_mid 0.1
_exptl_crystal_size_min 0.05
_refine_diff_density_max 0.407
_refine_diff_density_min -0.409
_refine_diff_density_rms 0.077
_refine_ls_extinction_coef 0.00048(4)
_refine_ls_extinction_expression Fc^*^=kFc[1+0.001xFc^2^\l^3^/sin(2\q)]^-1/4^
_refine_ls_extinction_method 'SHELXL-2018/3 (Sheldrick 2018)'
_refine_ls_goodness_of_fit_ref 1.089
_refine_ls_hydrogen_treatment mixed
_refine_ls_matrix_type full
_refine_ls_number_parameters 105
_refine_ls_number_reflns 1393
_refine_ls_number_restraints 0
_refine_ls_restrained_S_all 1.089
_refine_ls_R_factor_all 0.0193
_refine_ls_R_factor_gt 0.0190
_refine_ls_shift/su_max 0.002
_refine_ls_shift/su_mean 0.000
_refine_ls_structure_factor_coef Fsqd
_refine_ls_weighting_details 'w=1/[\s^2^(Fo^2^)+(0.0288P)^2^+2.5499P] where P=(Fo^2^+2Fc^2^)/3'
_refine_ls_weighting_scheme calc
_refine_ls_wR_factor_gt 0.0514
_refine_ls_wR_factor_ref 0.0516
_reflns_Friedel_coverage 0.000
_reflns_number_gt 1367
_reflns_number_total 1393
_reflns_threshold_expression 'I > 2\s(I)'
_cod_data_source_file d5cp01211b2.cif
_cod_data_source_block rb444e_lt_auto
_cod_database_code 7250522
_shelx_shelxl_version_number 2018/3
_chemical_oxdiff_formula 'C10 H10 N2 Se O4'
_shelx_space_group_comment
;
The symmetry employed for this shelxl refinement is uniquely defined
by the following loop, which should always be used as a source of
symmetry information in preference to the above space-group names.
They are only intended as comments.
;
_shelx_estimated_absorpt_t_max 0.718
_shelx_estimated_absorpt_t_min 0.332
_olex2_refinement_description
;
1. Fixed Uiso
 At 1.2 times of:
  All C(H) groups, All N(H) groups
2.a Aromatic/amide H refined with riding coordinates:
 N1(H1), C2(H2), C1(H1A), C5(H5), C4(H4)
;
_olex2_submission_special_instructions 'No special instructions were received'
_oxdiff_exptl_absorpt_empirical_details
;
Empirical correction (ABSPACK) includes:
- Absorption correction using spherical harmonics
- Frame scaling
;
_oxdiff_exptl_absorpt_empirical_full_max 2.338
_oxdiff_exptl_absorpt_empirical_full_min 0.694

loop_
_space_group_symop_operation_xyz
'x, y, z'
'-x+1/2, y, -z'
'x+1/2, y+1/2, z+1/2'
'-x+1, y+1/2, -z+1/2'
'-x, -y, -z'
'x-1/2, -y, z'
'-x+1/2, -y+1/2, -z+1/2'
'x, -y+1/2, z+1/2'

loop_
_atom_site_label
_atom_site_type_symbol
_atom_site_fract_x
_atom_site_fract_y
_atom_site_fract_z
_atom_site_U_iso_or_equiv
_atom_site_adp_type
_atom_site_occupancy
_atom_site_site_symmetry_order
_atom_site_calc_flag
_atom_site_refinement_flags_posn
_atom_site_refinement_flags_adp
_atom_site_refinement_flags_occupancy
_atom_site_disorder_assembly
_atom_site_disorder_group
Se1 Se 0.37551(2) 0.91771(3) 0.68513(2) 0.00971(10) Uani 1 1 d . . . . .
O4 O 0.46676(8) 0.8268(3) 0.68096(8) 0.0143(3) Uani 1 1 d . . . . .
O1 O 0.36926(9) 0.8065(3) 0.76380(8) 0.0191(3) Uani 1 1 d . . . . .
O2 O 0.28609(9) 0.8653(3) 0.59760(8) 0.0154(3) Uani 1 1 d . . . . .
O3 O 0.37783(9) 1.2533(3) 0.69014(9) 0.0157(3) Uani 1 1 d . . . . .
N1 N 0.16916(11) 0.4760(3) 0.56379(10) 0.0143(3) Uani 1 1 d . . . . .
H1 H 0.211388 0.597371 0.579930 0.017 Uiso 1 1 calc R U . . .
C3 C 0.03643(12) 0.1009(3) 0.51365(12) 0.0110(4) Uani 1 1 d . . . . .
C2 C 0.09667(12) 0.1387(4) 0.59719(11) 0.0137(4) Uani 1 1 d . . . . .
H2 H 0.092312 0.033450 0.637526 0.016 Uiso 1 1 calc R U . . .
C1 C 0.16213(12) 0.3293(4) 0.62031(11) 0.0142(4) Uani 1 1 d . . . . .
H1A H 0.202676 0.356973 0.676918 0.017 Uiso 1 1 calc R U . . .
C5 C 0.11389(13) 0.4437(4) 0.48336(12) 0.0161(4) Uani 1 1 d . . . . .
H5 H 0.121225 0.549512 0.444681 0.019 Uiso 1 1 calc R U . . .
C4 C 0.04648(12) 0.2578(4) 0.45645(11) 0.0144(4) Uani 1 1 d . . . . .
H4 H 0.006960 0.236041 0.399341 0.017 Uiso 1 1 calc R U . . .
H1B H 0.4187(18) 1.275(6) 0.7234(17) 0.022(7) Uiso 1 1 d . . . . .

loop_
_atom_site_aniso_label
_atom_site_aniso_U_11
_atom_site_aniso_U_22
_atom_site_aniso_U_33
_atom_site_aniso_U_23
_atom_site_aniso_U_13
_atom_site_aniso_U_12
Se1 0.00877(14) 0.00821(14) 0.01062(14) -0.00043(6) 0.00335(10) -0.00037(6)
O4 0.0103(6) 0.0157(7) 0.0161(6) -0.0004(5) 0.0056(5) 0.0023(5)
O1 0.0243(7) 0.0200(8) 0.0162(7) 0.0023(5) 0.0121(6) 0.0003(6)
O2 0.0106(6) 0.0149(7) 0.0141(7) -0.0021(5) 0.0004(5) -0.0036(5)
O3 0.0115(7) 0.0092(7) 0.0196(7) -0.0018(5) 0.0019(6) -0.0007(5)
N1 0.0123(7) 0.0122(8) 0.0182(8) -0.0041(7) 0.0071(7) -0.0031(6)
C3 0.0110(8) 0.0098(9) 0.0132(9) -0.0014(6) 0.0066(7) 0.0019(7)
C2 0.0131(8) 0.0152(9) 0.0132(9) 0.0004(7) 0.0067(7) 0.0001(7)
C1 0.0112(8) 0.0168(10) 0.0134(9) -0.0023(7) 0.0047(7) 0.0008(7)
C5 0.0181(9) 0.0146(10) 0.0163(10) 0.0012(7) 0.0086(8) -0.0013(7)
C4 0.0157(8) 0.0144(9) 0.0130(9) -0.0013(7) 0.0066(7) -0.0016(7)

loop_
_atom_type_symbol
_atom_type_description
_atom_type_scat_dispersion_real
_atom_type_scat_dispersion_imag
_atom_type_scat_source
C C 0.0181 0.0091 'International Tables Vol C Tables 4.2.6.8 and 6.1.1.4'
H H 0.0000 0.0000 'International Tables Vol C Tables 4.2.6.8 and 6.1.1.4'
N N 0.0311 0.0180 'International Tables Vol C Tables 4.2.6.8 and 6.1.1.4'
O O 0.0492 0.0322 'International Tables Vol C Tables 4.2.6.8 and 6.1.1.4'
Se Se -0.7943 1.1372 'International Tables Vol C Tables 4.2.6.8 and 6.1.1.4'

loop_
_geom_angle_atom_site_label_1
_geom_angle_atom_site_label_2
_geom_angle_atom_site_label_3
_geom_angle
_geom_angle_site_symmetry_1
_geom_angle_site_symmetry_3
_geom_angle_publ_flag
O4 Se1 O3 106.80(7) . . ?
O4 Se1 H1B 95.1(8) . . ?
O1 Se1 O4 113.88(7) . . ?
O1 Se1 O2 114.70(7) . . ?
O1 Se1 O3 108.27(7) . . ?
O1 Se1 H1B 100.0(8) . . ?
O2 Se1 O4 110.33(7) . . ?
O2 Se1 O3 101.83(7) . . ?
O2 Se1 H1B 121.3(8) . . ?
O3 Se1 H1B 19.7(8) . . ?
Se1 O3 H1B 102(2) . . ?
C1 N1 H1 119.0 . . ?
C1 N1 C5 121.94(17) . . ?
C5 N1 H1 119.0 . . ?
C2 C3 C3 121.0(2) . 5_556 ?
C4 C3 C3 120.9(2) . 5_556 ?
C4 C3 C2 118.18(16) . . ?
C3 C2 H2 120.3 . . ?
C1 C2 C3 119.46(17) . . ?
C1 C2 H2 120.3 . . ?
N1 C1 C2 120.51(17) . . ?
N1 C1 H1A 119.7 . . ?
C2 C1 H1A 119.7 . . ?
N1 C5 H5 119.9 . . ?
N1 C5 C4 120.26(18) . . ?
C4 C5 H5 119.9 . . ?
C3 C4 H4 120.2 . . ?
C5 C4 C3 119.65(17) . . ?
C5 C4 H4 120.2 . . ?

loop_
_geom_bond_atom_site_label_1
_geom_bond_atom_site_label_2
_geom_bond_distance
_geom_bond_site_symmetry_2
_geom_bond_publ_flag
Se1 O4 1.6333(12) . ?
Se1 O1 1.6105(13) . ?
Se1 O2 1.6234(13) . ?
Se1 O3 1.7180(16) . ?
Se1 H1B 1.97(3) . ?
O3 H1B 0.68(3) . ?
N1 H1 0.8800 . ?
N1 C1 1.336(3) . ?
N1 C5 1.338(3) . ?
C3 C3 1.491(3) 5_556 ?
C3 C2 1.401(3) . ?
C3 C4 1.400(3) . ?
C2 H2 0.9500 . ?
C2 C1 1.375(3) . ?
C1 H1A 0.9500 . ?
C5 H5 0.9500 . ?
C5 C4 1.376(3) . ?
C4 H4 0.9500 . ?

loop_
_geom_torsion_atom_site_label_1
_geom_torsion_atom_site_label_2
_geom_torsion_atom_site_label_3
_geom_torsion_atom_site_label_4
_geom_torsion
_geom_torsion_site_symmetry_1
_geom_torsion_site_symmetry_2
_geom_torsion_site_symmetry_3
_geom_torsion_site_symmetry_4
_geom_torsion_publ_flag
N1 C5 C4 C3 -0.5(3) . . . . ?
C3 C3 C2 C1 -178.9(2) 5_556 . . . ?
C3 C3 C4 C5 179.5(2) 5_556 . . . ?
C3 C2 C1 N1 -0.7(3) . . . . ?
C2 C3 C4 C5 -0.4(3) . . . . ?
C1 N1 C5 C4 0.9(3) . . . . ?
C5 N1 C1 C2 -0.3(3) . . . . ?
C4 C3 C2 C1 1.0(3) . . . . ?
